data_1011336
loop_
_publ_author_name
'Hendricks, S. B.'
'Kosting, P. R.'

_publ_section_title
;
 The crystal structure of Fe2P, Fe2N, Fe3N and FeB
;
_journal_name_full 'Zeitschrift fur Kristallographie'
_journal_page_first 511
_journal_page_last 533
_journal_volume 74
_journal_year 1930
_chemical_formula_structural 'Fe B'
_chemical_formula_sum 'B Fe'
_chemical_name_systematic 'Iron boride (1/1)'
_space_group_IT_number 62
_symmetry_cell_setting orthorhombic
_symmetry_Int_Tables_number 62
_symmetry_space_group_name_Hall '-P 2c 2n'
_symmetry_space_group_name_H-M 'P n a m'
_cell_angle_alpha 90
_cell_angle_beta 90
_cell_angle_gamma 90
_cell_formula_units_Z 4
_cell_length_a 4.053
_cell_length_b 5.495
_cell_length_c 2.946
_cell_volume 65.6
_exptl_crystal_density_diffrn 6.748
_cod_database_code 1011336

loop_
_symmetry_equiv_pos_as_xyz
x,y,z
1/2+x,1/2-y,1/2-z
-x,-y,1/2+z
1/2-x,1/2+y,-z
-x,-y,-z
1/2-x,1/2+y,1/2+z
x,y,1/2-z
1/2+x,1/2-y,z

loop_
_atom_site_label
_atom_site_type_symbol
_atom_site_symmetry_multiplicity
_atom_site_Wyckoff_symbol
_atom_site_fract_x
_atom_site_fract_y
_atom_site_fract_z
_atom_site_occupancy
_atom_site_attached_hydrogens
_atom_site_calc_flag
Fe1 Fe3+ 4 c 0.115 0.175 0.25 1. 0 d
B1 B3- 4 c 0.7 -0.13 0.25 1. 0 d

loop_
_atom_type_symbol
_atom_type_oxidation_number
Fe3+ 3.000
B3- -3.000
